data_7213205
loop_
_publ_author_name
'Marsman, Albert W.'
'van Walree, Cornelis A.'
'Havenith, Remco W. A.'
'Jenneskens, Leonardus W.'
'Lutz, Martin'
'Spek, Anthony L.'
'Lutz, Egbertus T. G.'
'van der Maas, Joop H.'

_publ_section_title
;
 Infinite, undulating chains of intermolecularly hydrogen bonded
 (E,E)-2,2-dimethylcyclohexane-1,3-dione dioximes in the solid state. A
 single crystal X-ray, charge density distribution and spectroscopic study
;
_journal_issue 3
_journal_name_full 'Journal of the Chemical Society, Perkin Transactions 2'
_journal_page_first 501
_journal_paper_doi 10.1039/a908335i
_journal_year 2000
_chemical_formula_moiety 'C10 H18 N2 O2'
_chemical_formula_sum 'C10 H18 N2 O2'
_chemical_formula_weight 198.26
_chemical_name_systematic
; 

 ? 

;
_space_group_IT_number 2
_symmetry_cell_setting triclinic
_symmetry_space_group_name_Hall '-P 1'
_symmetry_space_group_name_H-M 'P -1'
_atom_type_scat_source 'International Tables Vol. IV Tables 2.2B and 2.3.1'
_audit_creation_method XD
_cell_angle_alpha 87.8805(18)
_cell_angle_beta 72.1948(13)
_cell_angle_gamma 82.7986(16)
_cell_formula_units_Z 2
_cell_length_a 7.1363(2)
_cell_length_b 7.2813(2)
_cell_length_c 11.6544(3)
_cell_measurement_temperature 100(2)
_cell_volume 572.03(3)
_computing_cell_refinement 'DENZO-SMN (Otwinowski & Minor, 1997)'
_computing_data_collection 'COLLECT data collection software, Nonius B.V., 1998.'
_computing_data_reduction 'DENZO-SMN (Otwinowski & Minor, 1997), SORTAV (Blessing, 1997)'
_computing_molecular_graphics 'PLATON (Spek, 1998); XD (Koritsanszky et al., 1995)'
_computing_structure_refinement 'XD (Koritsanszky et al., 1995)'
_computing_structure_solution 'SHELXS-97 (Sheldrick, 1990)'
_diffrn_ambient_temperature 100(2)
_diffrn_measurement_device_type 'Nonius KappaCCD'
_diffrn_radiation_monochromator graphite
_diffrn_radiation_source 'rotating anode'
_diffrn_radiation_type MoK\a
_diffrn_radiation_wavelength 0.71073
_diffrn_reflns_av_R_equivalents 0.0487
_diffrn_reflns_limit_h_max 15
_diffrn_reflns_limit_h_min -14
_diffrn_reflns_limit_k_max 15
_diffrn_reflns_limit_k_min -15
_diffrn_reflns_limit_l_max 25
_diffrn_reflns_limit_l_min 0
_diffrn_reflns_number 67635
_diffrn_reflns_theta_max 50.14
_diffrn_reflns_theta_min 1.84
_exptl_absorpt_coefficient_mu 0.081
_exptl_absorpt_correction_T_max 0.98
_exptl_absorpt_correction_T_min 0.96
_exptl_absorpt_correction_type analytical
_exptl_absorpt_process_details
; routine ABST in the PLATON package

;
_exptl_crystal_colour colourless
_exptl_crystal_density_diffrn 1.151
_exptl_crystal_density_method 'not measured'
_exptl_crystal_description block
_exptl_crystal_F_000 216
_exptl_crystal_size_max 0.31
_exptl_crystal_size_mid 0.31
_exptl_crystal_size_min 0.31
_refine_diff_density_max 0.197
_refine_diff_density_min -0.154
_refine_diff_density_rms 0.026
_refine_ls_goodness_of_fit_ref 0.7211
_refine_ls_number_parameters 464
_refine_ls_number_reflns 7332
_refine_ls_number_restraints 0
_refine_ls_R_factor_all 0.0442
_refine_ls_R_factor_gt 0.0221
_refine_ls_shift/su_max 0.0041
_refine_ls_wR_factor_gt 0.0281
_refine_ls_wR_factor_ref 0.0323
_reflns_number_gt 7332
_reflns_number_total 11896
_reflns_threshold_expression I>3\s(I)
_cod_data_source_file a908335isup1.cif
_cod_data_source_block s1983b
_cod_database_code 7213205

loop_
_symmetry_equiv_pos_as_xyz
'x, y, z'
'-x, -y, -z'

loop_
_atom_site_aniso_label
_atom_site_aniso_U_11
_atom_site_aniso_U_22
_atom_site_aniso_U_33
_atom_site_aniso_U_12
_atom_site_aniso_U_13
_atom_site_aniso_U_23
O(1) 0.0205(1) 0.0264(1) 0.0168(1) 0.0050(1) 0.0019(1) 0.0096(1)
O(2) 0.0151(1) 0.0166(1) 0.0281(2) -0.0036(1) -0.0039(1) 0.0090(1)
N(1) 0.01585(9) 0.01599(8) 0.01300(8) 0.00112(7) -.00181(7) 0.00503(7)
N(2) 0.01155(9) 0.01484(8) 0.01931(10) -.00206(7) -.00307(7) 0.00566(7)
C(1) 0.01332(8) 0.01147(8) 0.01266(9) 0.00006(6) -.00236(7) 0.00234(6)
C(2) 0.01263(8) 0.01401(8) 0.01303(9) -.00064(7) -.00286(7) 0.00391(7)
C(3) 0.01211(9) 0.02318(12) 0.01954(11) 0.00033(8) -.00223(8) 0.00826(9)
C(4) 0.0170(1) 0.0174(1) 0.0140(1) 0.0052(1) -0.0031(1) 0.0006(1)
C(5) 0.01418(9) 0.01382(8) 0.01595(9) 0.00141(6) -.00258(7) 0.00379(7)
C(6) 0.01166(8) 0.01155(8) 0.01374(8) -.00089(5) -.00279(6) 0.00250(6)
C(7) 0.0354(2) 0.0138(1) 0.0178(1) -0.0034(1) -0.0082(1) -0.0010(1)
C(8) 0.0144(1) 0.0226(1) 0.0242(1) 0.0036(1) -0.0017(1) 0.0099(1)
C(9) 0.0211(1) 0.0324(2) 0.0231(1) 0.0133(1) -0.0005(1) 0.0060(1)
C(10) 0.0452(3) 0.0266(2) 0.0257(2) 0.0088(2) -0.0177(2) -0.0110(1)

loop_
_atom_site_label
_atom_site_fract_x
_atom_site_fract_y
_atom_site_fract_z
_atom_site_U_iso_or_equiv
O(1) 0.70083(8) 0.87407(9) 0.00008(5) 0.023
O(2) 0.19924(7) 0.35822(7) 0.46645(5) 0.021
N(1) 0.53232(5) 0.87500(4) 0.10109(3) 0.016
N(2) 0.19915(4) 0.53594(4) 0.41396(3) 0.016
C(1) 0.38565(4) 0.77205(4) 0.30320(2) 0.013
C(2) 0.55881(4) 0.77029(4) 0.18710(3) 0.014
C(3) 0.74918(4) 0.65135(5) 0.18228(3) 0.019
C(4) 0.71164(6) 0.44911(6) 0.21297(4) 0.017
C(5) 0.55955(4) 0.44531(4) 0.33889(3) 0.016
C(6) 0.37215(4) 0.57463(3) 0.35257(2) 0.013
C(7) 0.43397(7) 0.88638(4) 0.39805(3) 0.023
C(8) 0.19061(5) 0.86270(5) 0.28542(4) 0.022
C(9) 0.90492(6) 0.33384(7) 0.21630(4) 0.028
C(10) 0.63302(10) 0.36975(7) 0.11913(5) 0.034
H(1) 0.65120 0.96500 -0.05100 0.036
H(2) 0.06200 0.36970 0.52000 0.031
H(3) 0.81359 0.70292 0.24578 0.023
H(4) 0.85363 0.65770 0.09286 0.023
H(5) 0.52198 0.30563 0.35820 0.019
H(6) 0.62765 0.48197 0.40486 0.019
H(7) 0.57082 0.82395 0.41238 0.033
H(8) 0.31457 0.88802 0.48222 0.033
H(9) 0.44958 1.02675 0.36599 0.033
H(10) 0.07198 0.86040 0.36963 0.033
H(11) 0.15612 0.78650 0.21761 0.033
H(12) 0.20502 1.00438 0.25618 0.033
H(13) 0.87807 0.19118 0.23801 0.043
H(14) 0.95749 0.38882 0.28408 0.043
H(15) 1.01542 0.33850 0.12894 0.043
H(16) 0.49615 0.45170 0.11783 0.048
H(17) 0.60581 0.22798 0.14216 0.048
H(18) 0.74178 0.37346 0.03105 0.048

loop_
_geom_angle_atom_site_label_1
_geom_angle_atom_site_label_2
_geom_angle_atom_site_label_3
_geom_angle
_geom_angle_site_symmetry_1
_geom_angle_site_symmetry_2
_geom_angle_site_symmetry_3
_geom_angle_publ_flag
C(2) C(1) C(6) 109.3(1) 1_555 1_555 1_555 yes
C(2) C(1) C(8) 112.0(1) 1_555 1_555 1_555 yes
C(6) C(1) C(8) 112.7(1) 1_555 1_555 1_555 yes
N(1) C(2) C(1) 117.1(1) 1_555 1_555 1_555 yes
N(1) C(2) C(3) 124.5(1) 1_555 1_555 1_555 yes
C(1) C(2) C(3) 118.3(1) 1_555 1_555 1_555 yes
C(2) C(3) C(4) 110.6(1) 1_555 1_555 1_555 yes
C(2) C(3) H(3) 109.6(1) 1_555 1_555 1_555 yes
C(2) C(3) H(4) 109.6(1) 1_555 1_555 1_555 yes
C(4) C(3) H(3) 109.4(1) 1_555 1_555 1_555 yes
C(4) C(3) H(4) 109.5(1) 1_555 1_555 1_555 yes
H(3) C(3) H(4) 108.1(1) 1_555 1_555 1_555 yes
C(3) C(4) C(5) 108.2(1) 1_555 1_555 1_555 yes
C(3) C(4) C(9) 109.5(1) 1_555 1_555 1_555 yes
C(3) C(4) C(10) 110.2(1) 1_555 1_555 1_555 yes
C(5) C(4) C(9) 108.5(1) 1_555 1_555 1_555 yes
C(5) C(4) C(10) 110.3(1) 1_555 1_555 1_555 yes
C(9) C(4) C(10) 110.1(1) 1_555 1_555 1_555 yes
C(4) C(5) C(6) 113.8(1) 1_555 1_555 1_555 yes
C(4) C(5) H(5) 108.9(1) 1_555 1_555 1_555 yes
C(4) C(5) H(6) 108.6(1) 1_555 1_555 1_555 yes
C(6) C(5) H(5) 108.9(1) 1_555 1_555 1_555 yes
C(6) C(5) H(6) 108.8(1) 1_555 1_555 1_555 yes
H(5) C(5) H(6) 107.7(1) 1_555 1_555 1_555 yes
N(2) C(6) C(1) 116.6(1) 1_555 1_555 1_555 yes
N(2) C(6) C(5) 123.7(1) 1_555 1_555 1_555 yes
C(1) C(6) C(5) 119.4(1) 1_555 1_555 1_555 yes
H(7) C(7) H(8) 109.5(1) 1_555 1_555 1_555 yes
H(7) C(7) H(9) 109.6(1) 1_555 1_555 1_555 yes
H(8) C(7) H(9) 109.4(1) 1_555 1_555 1_555 yes
C(1) C(8) H(10) 109.6(1) 1_555 1_555 1_555 yes
C(1) C(8) H(11) 109.4(1) 1_555 1_555 1_555 yes
C(1) C(8) H(12) 109.7(1) 1_555 1_555 1_555 yes
H(10) C(8) H(11) 109.2(1) 1_555 1_555 1_555 yes
H(10) C(8) H(12) 109.5(1) 1_555 1_555 1_555 yes
H(11) C(8) H(12) 109.4(1) 1_555 1_555 1_555 yes
C(4) C(9) H(13) 109.4(1) 1_555 1_555 1_555 yes
C(4) C(9) H(14) 109.6(1) 1_555 1_555 1_555 yes
C(4) C(9) H(15) 109.5(1) 1_555 1_555 1_555 yes
H(13) C(9) H(14) 109.4(1) 1_555 1_555 1_555 yes
H(13) C(9) H(15) 109.2(1) 1_555 1_555 1_555 yes
H(14) C(9) H(15) 109.7(1) 1_555 1_555 1_555 yes
C(4) C(10) H(16) 109.5(1) 1_555 1_555 1_555 yes
C(4) C(10) H(17) 109.5(1) 1_555 1_555 1_555 yes
C(4) C(10) H(18) 109.4(1) 1_555 1_555 1_555 yes
H(16) C(10) H(17) 109.5(1) 1_555 1_555 1_555 yes
H(16) C(10) H(18) 109.5(1) 1_555 1_555 1_555 yes
H(17) C(10) H(18) 109.5(1) 1_555 1_555 1_555 yes

loop_
_geom_bond_atom_site_label_1
_geom_bond_atom_site_label_2
_geom_bond_distance
_geom_bond_site_symmetry_1
_geom_bond_site_symmetry_2
_geom_bond_publ_flag
O(1) H(1) 0.9794(5) 1_555 1_555 yes
O(2) H(2) 0.9824(5) 1_555 1_555 yes
N(1) C(2) 1.2826(4) 1_555 1_555 yes
N(2) C(6) 1.2835(4) 1_555 1_555 yes
C(1) C(2) 1.5274(4) 1_555 1_555 yes
C(1) C(6) 1.5318(3) 1_555 1_555 yes
C(1) C(8) 1.5336(4) 1_555 1_555 yes
C(2) C(3) 1.5036(4) 1_555 1_555 yes
C(3) C(4) 1.5393(6) 1_555 1_555 yes
C(3) H(3) 1.0825(4) 1_555 1_555 yes
C(3) H(4) 1.0834(3) 1_555 1_555 yes
C(4) C(5) 1.5372(5) 1_555 1_555 yes
C(4) C(9) 1.5325(5) 1_555 1_555 yes
C(4) C(10) 1.5323(7) 1_555 1_555 yes
C(5) C(6) 1.5052(3) 1_555 1_555 yes
C(5) H(5) 1.0824(3) 1_555 1_555 yes
C(5) H(6) 1.0838(3) 1_555 1_555 yes
C(7) H(7) 1.0822(5) 1_555 1_555 yes
C(7) H(8) 1.0842(4) 1_555 1_555 yes
C(7) H(9) 1.0824(3) 1_555 1_555 yes
C(8) H(10) 1.0837(3) 1_555 1_555 yes
C(8) H(11) 1.0856(5) 1_555 1_555 yes
C(8) H(12) 1.0817(4) 1_555 1_555 yes
C(9) H(13) 1.0865(5) 1_555 1_555 yes
C(9) H(14) 1.0803(6) 1_555 1_555 yes
C(9) H(15) 1.0830(4) 1_555 1_555 yes
C(10) H(16) 1.0829(6) 1_555 1_555 yes
C(10) H(17) 1.0831(6) 1_555 1_555 yes
C(10) H(18) 1.0829(7) 1_555 1_555 yes

loop_
_geom_torsion_atom_site_label_1
_geom_torsion_atom_site_label_2
_geom_torsion_atom_site_label_3
_geom_torsion_atom_site_label_4
_geom_torsion
_geom_torsion_site_symmetry_1
_geom_torsion_site_symmetry_2
_geom_torsion_site_symmetry_3
_geom_torsion_site_symmetry_4
_geom_torsion_publ_flag
C(6) C(1) C(2) N(1) 140.2(1) 1_555 1_555 1_555 1_555 yes
C(2) C(1) C(6) N(2) -151.0(1) 1_555 1_555 1_555 1_555 yes
C(6) C(1) C(2) C(3) -41.5(1) 1_555 1_555 1_555 1_555 yes
C(2) C(1) C(6) C(5) 35.5(1) 1_555 1_555 1_555 1_555 yes
C(8) C(1) C(2) N(1) 14.6(1) 1_555 1_555 1_555 1_555 yes
C(8) C(1) C(2) C(3) -167.1(1) 1_555 1_555 1_555 1_555 yes
C(2) C(1) C(8) H(10) 179.7(1) 1_555 1_555 1_555 1_555 yes
C(2) C(1) C(8) H(11) 60.0(1) 1_555 1_555 1_555 1_555 yes
C(2) C(1) C(8) H(12) -60.0(1) 1_555 1_555 1_555 1_555 yes
C(8) C(1) C(6) N(2) -25.7(1) 1_555 1_555 1_555 1_555 yes
C(8) C(1) C(6) C(5) 160.7(1) 1_555 1_555 1_555 1_555 yes
C(6) C(1) C(8) H(10) 56.0(1) 1_555 1_555 1_555 1_555 yes
C(6) C(1) C(8) H(11) -63.7(1) 1_555 1_555 1_555 1_555 yes
C(6) C(1) C(8) H(12) 176.3(1) 1_555 1_555 1_555 1_555 yes
N(1) C(2) C(3) C(4) -126.3(1) 1_555 1_555 1_555 1_555 yes
N(1) C(2) C(3) H(3) 112.9(1) 1_555 1_555 1_555 1_555 yes
N(1) C(2) C(3) H(4) -5.6(1) 1_555 1_555 1_555 1_555 yes
C(1) C(2) C(3) C(4) 55.5(1) 1_555 1_555 1_555 1_555 yes
C(1) C(2) C(3) H(3) -65.3(1) 1_555 1_555 1_555 1_555 yes
C(1) C(2) C(3) H(4) 176.3(1) 1_555 1_555 1_555 1_555 yes
C(2) C(3) C(4) C(5) -57.9(1) 1_555 1_555 1_555 1_555 yes
C(2) C(3) C(4) C(9) -176.0(1) 1_555 1_555 1_555 1_555 yes
C(2) C(3) C(4) C(10) 62.8(1) 1_555 1_555 1_555 1_555 yes
H(3) C(3) C(4) C(5) 63.0(1) 1_555 1_555 1_555 1_555 yes
H(3) C(3) C(4) C(9) -55.1(1) 1_555 1_555 1_555 1_555 yes
H(3) C(3) C(4) C(10) -176.3(1) 1_555 1_555 1_555 1_555 yes
H(4) C(3) C(4) C(5) -178.7(1) 1_555 1_555 1_555 1_555 yes
H(4) C(3) C(4) C(9) 63.2(1) 1_555 1_555 1_555 1_555 yes
H(4) C(3) C(4) C(10) -58.0(1) 1_555 1_555 1_555 1_555 yes
C(3) C(4) C(5) C(6) 53.3(1) 1_555 1_555 1_555 1_555 yes
C(3) C(4) C(5) H(5) 175.0(1) 1_555 1_555 1_555 1_555 yes
C(3) C(4) C(5) H(6) -68.1(1) 1_555 1_555 1_555 1_555 yes
C(3) C(4) C(9) H(13) 180.0(1) 1_555 1_555 1_555 1_555 yes
C(3) C(4) C(9) H(14) 60.0(1) 1_555 1_555 1_555 1_555 yes
C(3) C(4) C(9) H(15) -60.4(1) 1_555 1_555 1_555 1_555 yes
C(3) C(4) C(10) H(16) -59.4(1) 1_555 1_555 1_555 1_555 yes
C(3) C(4) C(10) H(17) -179.4(1) 1_555 1_555 1_555 1_555 yes
C(3) C(4) C(10) H(18) 60.6(1) 1_555 1_555 1_555 1_555 yes
C(9) C(4) C(5) C(6) 172.0(1) 1_555 1_555 1_555 1_555 yes
C(9) C(4) C(5) H(5) -66.3(1) 1_555 1_555 1_555 1_555 yes
C(9) C(4) C(5) H(6) 50.7(1) 1_555 1_555 1_555 1_555 yes
C(5) C(4) C(9) H(13) 62.1(1) 1_555 1_555 1_555 1_555 yes
C(5) C(4) C(9) H(14) -57.9(1) 1_555 1_555 1_555 1_555 yes
C(5) C(4) C(9) H(15) -178.2(1) 1_555 1_555 1_555 1_555 yes
C(10) C(4) C(5) C(6) -67.3(1) 1_555 1_555 1_555 1_555 yes
C(10) C(4) C(5) H(5) 54.4(1) 1_555 1_555 1_555 1_555 yes
C(10) C(4) C(5) H(6) 171.4(1) 1_555 1_555 1_555 1_555 yes
C(5) C(4) C(10) H(16) 60.0(1) 1_555 1_555 1_555 1_555 yes
C(5) C(4) C(10) H(17) -60.1(1) 1_555 1_555 1_555 1_555 yes
C(5) C(4) C(10) H(18) 180.0(1) 1_555 1_555 1_555 1_555 yes
C(10) C(4) C(9) H(13) -58.7(1) 1_555 1_555 1_555 1_555 yes
C(10) C(4) C(9) H(14) -178.7(1) 1_555 1_555 1_555 1_555 yes
C(10) C(4) C(9) H(15) 60.9(1) 1_555 1_555 1_555 1_555 yes
C(9) C(4) C(10) H(16) 179.7(1) 1_555 1_555 1_555 1_555 yes
C(9) C(4) C(10) H(17) 59.7(1) 1_555 1_555 1_555 1_555 yes
C(9) C(4) C(10) H(18) -60.3(1) 1_555 1_555 1_555 1_555 yes
C(4) C(5) C(6) N(2) 142.5(1) 1_555 1_555 1_555 1_555 yes
C(4) C(5) C(6) C(1) -44.5(1) 1_555 1_555 1_555 1_555 yes
H(5) C(5) C(6) N(2) 20.8(1) 1_555 1_555 1_555 1_555 yes
H(5) C(5) C(6) C(1) -166.2(1) 1_555 1_555 1_555 1_555 yes
H(6) C(5) C(6) N(2) -96.3(1) 1_555 1_555 1_555 1_555 yes
H(6) C(5) C(6) C(1) 76.7(1) 1_555 1_555 1_555 1_555 yes
